data_4334988
loop_
_publ_author_name
'Keith Searles'
'Atanu K. Das'
'Ren\'e W. Buell'
'Maren Pink'
'Chun-Hsing Chen'
'Kuntal Pal'
'David Gene Morgan'
'Daniel J. Mindiola'
'Kenneth G. Caulton'

_publ_section_title
;
 Correction to 2,2'-Pyridylpyrrolide Ligand Redistribution Following
 Reduction
;
_journal_name_full 'Inorganic Chemistry'
_journal_page_first 6231
_journal_page_last 6231
_journal_paper_doi 10.1021/ic401081m
_journal_volume 52
_journal_year 2013
_chemical_formula_moiety 'C26 H18 F12 Fe1 N4 O1'
_chemical_formula_sum 'C26 H18 F12 Fe N4 O'
_chemical_formula_weight 686.28
_space_group_IT_number 14
_symmetry_cell_setting monoclinic
_symmetry_space_group_name_Hall '-P 2yn'
_symmetry_space_group_name_H-M 'P 1 21/n 1'
_atom_sites_solution_hydrogens geom
_atom_sites_solution_primary direct
_audit_creation_date 11-04-26
_audit_creation_method CRYSTALS_ver_14.06
_cell_angle_alpha 90
_cell_angle_beta 96.152(2)
_cell_angle_gamma 90
_cell_formula_units_Z 4
_cell_length_a 8.9011(9)
_cell_length_b 17.6872(17)
_cell_length_c 16.7492(17)
_cell_measurement_reflns_used 7171
_cell_measurement_temperature 150
_cell_measurement_theta_max 30
_cell_measurement_theta_min 2
_cell_volume 2621.7(5)
_computing_cell_refinement 'Apex2 (Bruker AXS, 2006)'
_computing_data_collection 'Apex2 (Bruker AXS, 2006)'
_computing_data_reduction 'Apex2 (Bruker AXS, 2006)'
_computing_molecular_graphics 'CAMERON (Watkin et al., 1996)'
_computing_publication_material 'CRYSTALS (Betteridge et al., 2003)'
_computing_structure_refinement 'CRYSTALS (Betteridge et al., 2003)'
_computing_structure_solution 'SIR92 (Altomare et al., 1994)'
_diffrn_ambient_temperature 150
_diffrn_measured_fraction_theta_full 0.999
_diffrn_measured_fraction_theta_max 0.989
_diffrn_measurement_device Area
_diffrn_measurement_device_type 'Bruker Kappa Apex2'
_diffrn_measurement_method '\f & \w scans'
_diffrn_radiation_monochromator graphite
_diffrn_radiation_type 'Mo K\a'
_diffrn_radiation_wavelength 0.71073
_diffrn_reflns_av_R_equivalents 0.037
_diffrn_reflns_limit_h_max 12
_diffrn_reflns_limit_h_min -12
_diffrn_reflns_limit_k_max 25
_diffrn_reflns_limit_k_min -25
_diffrn_reflns_limit_l_max 23
_diffrn_reflns_limit_l_min -23
_diffrn_reflns_number 30057
_diffrn_reflns_theta_full 29.732
_diffrn_reflns_theta_max 30.339
_diffrn_reflns_theta_min 2.446
_diffrn_standards_number 0
_exptl_absorpt_coefficient_mu 0.691
_exptl_absorpt_correction_T_max 0.90
_exptl_absorpt_correction_T_min 0.82
_exptl_absorpt_correction_type sphere
_exptl_absorpt_process_details 'USER DEFINED ABSORPTION METHOD'
_exptl_crystal_colour yellow
_exptl_crystal_density_diffrn 1.739
_exptl_crystal_description prism
_exptl_crystal_F_000 1376
_exptl_crystal_size_max 0.673
_exptl_crystal_size_mid 0.290
_exptl_crystal_size_min 0.154
_refine_diff_density_max 0.59
_refine_diff_density_min -0.62
_refine_ls_extinction_method none
_refine_ls_goodness_of_fit_ref 1.0000
_refine_ls_hydrogen_treatment none
_refine_ls_matrix_type full
_refine_ls_number_parameters 397
_refine_ls_number_reflns 7800
_refine_ls_number_restraints 0
_refine_ls_R_factor_all 0.0594
_refine_ls_R_factor_gt 0.0355
_refine_ls_shift/su_max 0.0003503
_refine_ls_shift/su_mean 0.0000414
_refine_ls_structure_factor_coef Fsqd
_refine_ls_weighting_details
;
 Method= Modified Sheldrick 
 w=1/[\s^2^(F^2^) + ( 0.03P)^2^ + 1.85P] 
 ,where P=(max(Fo^2^,0) + 2Fc^2^)/3 
;
_refine_ls_weighting_scheme calc
_refine_ls_wR_factor_all 0.0819
_refine_ls_wR_factor_gt 0.0754
_refine_ls_wR_factor_ref 0.0819
_reflns_limit_h_max 12
_reflns_limit_h_min -12
_reflns_limit_k_max 25
_reflns_limit_k_min 0
_reflns_limit_l_max 23
_reflns_limit_l_min 0
_reflns_number_gt 5395
_reflns_number_total 7800
_reflns_threshold_expression I>2.0\s(I)
_oxford_diffrn_Wilson_B_factor 1.93
_oxford_diffrn_Wilson_scale 32.15
_oxford_refine_ls_r_factor_ref 0.0594
_oxford_refine_ls_scale 0.13982(4)
_oxford_reflns_number_all 7800
_oxford_reflns_threshold_expression_ref I>-10.0\s(I)
_oxford_structure_analysis_title 'mo_11034_0m in P2(1)/n'
_cod_data_source_file ic401081m_si_001.cif
_cod_data_source_block 11034
_cod_original_sg_symbol_H-M 'P 1 21/n 1 '
_cod_original_formula_sum 'C26 H18 F12 Fe1 N4 O1'
_cod_database_code 4334988

loop_
_symmetry_equiv_pos_as_xyz
x,y,z
-x,-y,-z
-x+1/2,y+1/2,-z+1/2
x+1/2,-y+1/2,z+1/2

loop_
_atom_site_label
_atom_site_type_symbol
_atom_site_fract_x
_atom_site_fract_y
_atom_site_fract_z
_atom_site_U_iso_or_equiv
_atom_site_occupancy
_atom_site_adp_type
_atom_site_refinement_flags_posn
Fe1 Fe 0.41733(3) 0.545770(13) 0.746056(13) 0.0186 1.0000 Uani .
F1 F 0.14024(14) 0.37052(7) 0.46907(6) 0.0395 1.0000 Uani .
F2 F 0.21780(14) 0.27421(6) 0.53875(7) 0.0391 1.0000 Uani .
F3 F -0.01608(14) 0.30581(8) 0.53051(7) 0.0492 1.0000 Uani .
F4 F -0.03019(14) 0.54609(7) 0.76867(8) 0.0424 1.0000 Uani .
F5 F 0.13476(14) 0.49405(9) 0.85153(7) 0.0526 1.0000 Uani .
F6 F -0.07188(17) 0.43568(8) 0.81051(9) 0.0600 1.0000 Uani .
F7 F 0.80121(14) 0.65749(8) 1.03009(7) 0.0488 1.0000 Uani .
F8 F 0.97891(13) 0.61220(8) 0.96896(8) 0.0514 1.0000 Uani .
F9 F 0.94067(17) 0.73155(8) 0.96874(9) 0.0672 1.0000 Uani .
F10 F 0.69476(14) 0.77707(8) 0.67129(9) 0.0559 1.0000 Uani .
F11 F 0.46567(13) 0.76540(7) 0.69291(7) 0.0407 1.0000 Uani .
F12 F 0.5675(2) 0.67791(7) 0.63130(7) 0.0609 1.0000 Uani .
O1 O 0.26251(13) 0.63400(7) 0.73544(7) 0.0250 1.0000 Uani .
N1 N 0.51282(15) 0.49206(8) 0.65049(8) 0.0203 1.0000 Uani .
N2 N 0.24811(15) 0.46750(7) 0.70356(8) 0.0196 1.0000 Uani .
N3 N 0.51183(15) 0.49158(8) 0.85252(8) 0.0205 1.0000 Uani .
N4 N 0.59240(15) 0.62023(8) 0.78810(8) 0.0204 1.0000 Uani .
C1 C 0.65366(19) 0.50455(10) 0.63155(10) 0.0245 1.0000 Uani .
C2 C 0.7136(2) 0.46623(10) 0.57106(11) 0.0279 1.0000 Uani .
C3 C 0.6257(2) 0.41236(11) 0.52859(11) 0.0297 1.0000 Uani .
C4 C 0.4807(2) 0.39864(10) 0.54720(10) 0.0258 1.0000 Uani .
C5 C 0.42586(18) 0.43923(9) 0.60884(9) 0.0196 1.0000 Uani .
C6 C 0.27624(18) 0.42902(9) 0.63607(9) 0.0190 1.0000 Uani .
C7 C 0.15112(19) 0.38337(9) 0.60989(9) 0.0220 1.0000 Uani .
C8 C 0.04494(19) 0.39394(10) 0.66456(10) 0.0246 1.0000 Uani .
C9 C 0.10816(18) 0.44564(10) 0.72007(10) 0.0228 1.0000 Uani .
C10 C 0.1245(2) 0.33423(10) 0.53855(10) 0.0291 1.0000 Uani .
C11 C 0.0364(2) 0.47900(11) 0.78767(11) 0.0289 1.0000 Uani .
C12 C 0.4697(2) 0.42365(10) 0.87741(10) 0.0253 1.0000 Uani .
C13 C 0.5426(2) 0.38743(10) 0.94350(11) 0.0281 1.0000 Uani .
C14 C 0.6640(2) 0.42318(11) 0.98543(11) 0.0299 1.0000 Uani .
C15 C 0.70886(19) 0.49351(11) 0.96088(10) 0.0269 1.0000 Uani .
C16 C 0.63026(17) 0.52727(9) 0.89403(9) 0.0192 1.0000 Uani .
C17 C 0.66616(17) 0.60136(9) 0.86122(9) 0.0197 1.0000 Uani .
C18 C 0.76535(19) 0.65950(10) 0.88815(10) 0.0251 1.0000 Uani .
C19 C 0.7527(2) 0.71549(10) 0.82877(11) 0.0278 1.0000 Uani .
C20 C 0.64718(19) 0.68895(10) 0.76904(10) 0.0237 1.0000 Uani .
C21 C 0.8697(2) 0.66478(12) 0.96306(12) 0.0350 1.0000 Uani .
C22 C 0.5954(2) 0.72680(10) 0.69221(11) 0.0297 1.0000 Uani .
C23 C 0.2378(2) 0.68638(10) 0.80008(10) 0.0274 1.0000 Uani .
C24 C 0.1420(2) 0.74925(10) 0.76041(11) 0.0303 1.0000 Uani .
C25 C 0.0499(2) 0.70810(11) 0.69149(11) 0.0310 1.0000 Uani .
C26 C 0.1631(2) 0.65350(11) 0.66340(10) 0.0292 1.0000 Uani .
H11 H 0.7141 0.5414 0.6612 0.0294 1.0000 Uiso R
H21 H 0.8133 0.4765 0.5587 0.0335 1.0000 Uiso R
H31 H 0.6648 0.3848 0.4867 0.0356 1.0000 Uiso R
H41 H 0.4192 0.3619 0.5182 0.0309 1.0000 Uiso R
H81 H -0.0511 0.3704 0.6637 0.0295 1.0000 Uiso R
H121 H 0.3860 0.3993 0.8482 0.0304 1.0000 Uiso R
H131 H 0.5100 0.3392 0.9597 0.0337 1.0000 Uiso R
H141 H 0.7168 0.3996 1.0311 0.0359 1.0000 Uiso R
H151 H 0.7926 0.5185 0.9894 0.0322 1.0000 Uiso R
H191 H 0.8058 0.7621 0.8295 0.0333 1.0000 Uiso R
H231 H 0.3313 0.7057 0.8243 0.0329 1.0000 Uiso R
H232 H 0.1862 0.6619 0.8396 0.0329 1.0000 Uiso R
H241 H 0.0784 0.7707 0.7964 0.0364 1.0000 Uiso R
H242 H 0.2030 0.7877 0.7409 0.0364 1.0000 Uiso R
H251 H 0.0143 0.7423 0.6499 0.0372 1.0000 Uiso R
H252 H -0.0333 0.6821 0.7098 0.0372 1.0000 Uiso R
H261 H 0.2188 0.6767 0.6247 0.0351 1.0000 Uiso R
H262 H 0.1137 0.6097 0.6407 0.0351 1.0000 Uiso R

loop_
_atom_site_aniso_label
_atom_site_aniso_U_11
_atom_site_aniso_U_22
_atom_site_aniso_U_33
_atom_site_aniso_U_23
_atom_site_aniso_U_13
_atom_site_aniso_U_12
Fe1 0.02103(11) 0.01857(11) 0.01508(10) -0.00212(9) -0.00274(8) 0.00161(9)
F1 0.0564(7) 0.0401(7) 0.0195(5) 0.0010(5) -0.0072(5) -0.0079(6)
F2 0.0606(8) 0.0236(5) 0.0327(6) -0.0077(5) 0.0031(5) 0.0024(5)
F3 0.0431(7) 0.0588(8) 0.0450(7) -0.0219(6) 0.0012(6) -0.0262(6)
F4 0.0442(7) 0.0353(6) 0.0491(7) -0.0054(6) 0.0112(5) 0.0125(6)
F5 0.0457(7) 0.0865(11) 0.0248(6) -0.0160(6) -0.0007(5) 0.0183(7)
F6 0.0672(9) 0.0436(8) 0.0783(10) -0.0106(7) 0.0502(8) -0.0158(7)
F7 0.0506(7) 0.0671(9) 0.0270(6) -0.0113(6) -0.0033(5) -0.0108(7)
F8 0.0267(6) 0.0685(9) 0.0552(8) 0.0007(7) -0.0139(5) 0.0021(6)
F9 0.0742(10) 0.0567(9) 0.0627(9) 0.0029(7) -0.0301(8) -0.0410(8)
F10 0.0414(7) 0.0545(8) 0.0733(9) 0.0390(7) 0.0127(6) -0.0026(6)
F11 0.0355(6) 0.0452(7) 0.0412(7) 0.0126(5) 0.0030(5) 0.0097(5)
F12 0.1236(13) 0.0359(7) 0.0222(6) 0.0019(5) 0.0029(7) 0.0183(8)
O1 0.0282(6) 0.0251(6) 0.0197(6) -0.0055(5) -0.0064(5) 0.0086(5)
N1 0.0212(6) 0.0208(7) 0.0180(6) -0.0007(5) -0.0017(5) 0.0015(5)
N2 0.0199(6) 0.0200(7) 0.0182(6) -0.0029(5) -0.0014(5) 0.0018(5)
N3 0.0246(7) 0.0193(7) 0.0168(6) -0.0020(5) -0.0011(5) -0.0003(5)
N4 0.0221(7) 0.0203(7) 0.0185(6) -0.0008(5) 0.0003(5) 0.0010(5)
C1 0.0229(8) 0.0254(9) 0.0245(8) 0.0015(7) -0.0008(6) 0.0015(7)
C2 0.0255(8) 0.0314(10) 0.0275(9) 0.0062(7) 0.0058(7) 0.0053(7)
C3 0.0356(10) 0.0313(10) 0.0233(8) -0.0010(7) 0.0081(7) 0.0102(8)
C4 0.0322(9) 0.0235(8) 0.0209(8) -0.0031(6) -0.0003(7) 0.0034(7)
C5 0.0243(8) 0.0193(8) 0.0140(7) 0.0026(5) -0.0030(6) 0.0052(6)
C6 0.0220(7) 0.0180(7) 0.0160(7) 0.0004(6) -0.0022(6) 0.0023(6)
C7 0.0255(8) 0.0192(8) 0.0200(7) -0.0005(6) -0.0034(6) -0.0011(6)
C8 0.0220(8) 0.0243(8) 0.0262(8) 0.0022(7) -0.0027(7) -0.0014(6)
C9 0.0231(7) 0.0231(8) 0.0219(8) 0.0003(6) 0.0003(6) 0.0021(7)
C10 0.0347(9) 0.0277(9) 0.0237(8) -0.0017(7) -0.0026(7) -0.0078(8)
C11 0.0271(9) 0.0301(9) 0.0304(9) -0.0011(7) 0.0066(7) 0.0012(7)
C12 0.0302(9) 0.0209(8) 0.0241(8) -0.0012(7) -0.0012(7) -0.0024(7)
C13 0.0368(10) 0.0209(8) 0.0264(9) 0.0032(7) 0.0025(7) 0.0019(7)
C14 0.0321(9) 0.0328(10) 0.0233(8) 0.0067(7) -0.0042(7) 0.0056(8)
C15 0.0234(8) 0.0331(10) 0.0226(8) -0.0008(7) -0.0048(7) 0.0015(7)
C16 0.0186(7) 0.0231(8) 0.0158(7) -0.0037(6) 0.0009(6) 0.0021(6)
C17 0.0186(7) 0.0221(8) 0.0185(7) -0.0025(6) 0.0014(6) 0.0005(6)
C18 0.0228(8) 0.0267(9) 0.0256(8) -0.0051(7) 0.0011(7) -0.0036(7)
C19 0.0252(8) 0.0246(9) 0.0340(9) -0.0031(7) 0.0057(7) -0.0061(7)
C20 0.0243(8) 0.0203(8) 0.0272(8) 0.0000(7) 0.0060(7) 0.0002(6)
C21 0.0311(10) 0.0375(11) 0.0346(10) -0.0041(8) -0.0051(8) -0.0133(8)
C22 0.0364(10) 0.0226(9) 0.0312(9) 0.0042(7) 0.0085(8) 0.0014(7)
C23 0.0327(9) 0.0271(9) 0.0217(8) -0.0061(7) -0.0013(7) 0.0061(7)
C24 0.0307(9) 0.0247(9) 0.0354(10) -0.0041(7) 0.0028(8) 0.0058(7)
C25 0.0304(9) 0.0298(9) 0.0314(9) -0.0007(8) -0.0032(7) 0.0083(8)
C26 0.0327(9) 0.0324(10) 0.0206(8) -0.0017(7) -0.0063(7) 0.0073(8)

loop_
_atom_type_symbol
_atom_type_scat_dispersion_real
_atom_type_scat_dispersion_imag
_atom_type_scat_Cromer_Mann_a1
_atom_type_scat_Cromer_Mann_b1
_atom_type_scat_Cromer_Mann_a2
_atom_type_scat_Cromer_Mann_b2
_atom_type_scat_Cromer_Mann_a3
_atom_type_scat_Cromer_Mann_b3
_atom_type_scat_Cromer_Mann_a4
_atom_type_scat_Cromer_Mann_b4
_atom_type_scat_Cromer_Mann_c
_atom_type_scat_source
C 0.0033 0.0016 2.3100 20.8439 1.0200 10.2075 1.5886 0.5687 0.8650 51.6512 0.2156 'International Tables Vol C 4.2.6.8 and 6.1.1.4'
H 0.0000 0.0000 0.4930 10.5109 0.3229 26.1257 0.1402 3.1424 0.0408 57.7998 0.0030 'International Tables Vol C 4.2.6.8 and 6.1.1.4'
N 0.0061 0.0033 12.2126 0.0057 3.1322 9.8933 2.0125 28.9975 1.1663 0.5826 -11.5290 'International Tables Vol C 4.2.6.8 and 6.1.1.4'
O 0.0106 0.0060 3.0485 13.2771 2.2868 5.7011 1.5463 0.3239 0.8670 32.9089 0.2508 'International Tables Vol C 4.2.6.8 and 6.1.1.4'
F 0.0171 0.0103 3.5392 10.2825 2.6412 4.2944 1.5170 0.2615 1.0243 26.1476 0.2776 'International Tables Vol C 4.2.6.8 and 6.1.1.4'
Fe 0.3463 0.8444 11.7695 4.7611 7.3573 0.3072 3.5222 15.3535 2.3045 76.8805 1.0369 'International Tables Vol C 4.2.6.8 and 6.1.1.4'

loop_
_geom_angle_atom_site_label_1
_geom_angle_atom_site_label_2
_geom_angle_atom_site_label_3
_geom_angle
_geom_angle_publ_flag
O1 Fe1 N1 126.10(5) yes
O1 Fe1 N2 91.20(5) yes
N1 Fe1 N2 77.33(5) yes
O1 Fe1 N3 127.75(5) yes
N1 Fe1 N3 106.15(5) yes
N2 Fe1 N3 101.05(5) yes
O1 Fe1 N4 91.10(5) yes
N1 Fe1 N4 101.02(5) yes
N2 Fe1 N4 177.67(5) yes
N3 Fe1 N4 77.78(5) yes
Fe1 O1 C23 124.40(9) yes
Fe1 O1 C26 125.90(10) yes
C23 O1 C26 109.69(12) yes
Fe1 N1 C1 124.41(11) yes
Fe1 N1 C5 116.39(11) yes
C1 N1 C5 119.12(14) yes
Fe1 N2 C6 114.72(10) yes
Fe1 N2 C9 138.85(11) yes
C6 N2 C9 106.24(13) yes
Fe1 N3 C12 124.71(11) yes
Fe1 N3 C16 115.99(11) yes
C12 N3 C16 119.13(14) yes
Fe1 N4 C17 114.48(11) yes
Fe1 N4 C20 138.79(11) yes
C17 N4 C20 106.17(13) yes
N1 C1 C2 122.63(16) yes
N1 C1 H11 118.7 no
C2 C1 H11 118.7 no
C1 C2 C3 118.46(17) yes
C1 C2 H21 120.8 no
C3 C2 H21 120.8 no
C2 C3 C4 119.79(16) yes
C2 C3 H31 120.1 no
C4 C3 H31 120.1 no
C3 C4 C5 119.22(16) yes
C3 C4 H41 120.4 no
C5 C4 H41 120.4 no
C4 C5 N1 120.78(15) yes
C4 C5 C6 124.86(15) yes
N1 C5 C6 114.35(13) yes
C5 C6 N2 116.74(13) yes
C5 C6 C7 133.59(14) yes
N2 C6 C7 109.56(14) yes
C6 C7 C8 106.70(14) yes
C6 C7 C10 130.02(16) yes
C8 C7 C10 123.25(15) yes
C7 C8 C9 105.94(15) yes
C7 C8 H81 127.0 no
C9 C8 H81 127.0 no
C8 C9 N2 111.55(15) yes
C8 C9 C11 126.92(16) yes
N2 C9 C11 121.44(15) yes
C7 C10 F1 113.31(15) yes
C7 C10 F2 114.61(14) yes
F1 C10 F2 104.84(15) yes
C7 C10 F3 111.63(16) yes
F1 C10 F3 105.87(14) yes
F2 C10 F3 105.84(15) yes
C9 C11 F4 112.62(15) yes
C9 C11 F5 113.09(15) yes
F4 C11 F5 104.33(15) yes
C9 C11 F6 112.25(16) yes
F4 C11 F6 105.27(15) yes
F5 C11 F6 108.68(16) yes
N3 C12 C13 122.94(16) yes
N3 C12 H121 118.5 no
C13 C12 H121 118.5 no
C12 C13 C14 118.14(17) yes
C12 C13 H131 120.9 no
C14 C13 H131 120.9 no
C13 C14 C15 119.80(16) yes
C13 C14 H141 120.1 no
C15 C14 H141 120.1 no
C14 C15 C16 119.33(16) yes
C14 C15 H151 120.3 no
C16 C15 H151 120.3 no
C15 C16 N3 120.67(15) yes
C15 C16 C17 125.00(15) yes
N3 C16 C17 114.33(13) yes
C16 C17 N4 116.74(14) yes
C16 C17 C18 133.65(15) yes
N4 C17 C18 109.60(14) yes
C17 C18 C19 106.93(15) yes
C17 C18 C21 129.52(17) yes
C19 C18 C21 123.53(16) yes
C18 C19 C20 105.74(15) yes
C18 C19 H191 127.1 no
C20 C19 H191 127.1 no
C19 C20 N4 111.55(15) yes
C19 C20 C22 126.95(16) yes
N4 C20 C22 121.49(15) yes
C18 C21 F8 113.71(17) yes
C18 C21 F7 113.79(16) yes
F8 C21 F7 105.24(17) yes
C18 C21 F9 111.36(17) yes
F8 C21 F9 105.89(16) yes
F7 C21 F9 106.20(17) yes
C20 C22 F11 114.23(15) yes
C20 C22 F12 112.65(15) yes
F11 C22 F12 104.20(16) yes
C20 C22 F10 112.25(16) yes
F11 C22 F10 105.05(15) yes
F12 C22 F10 107.80(16) yes
O1 C23 C24 105.30(13) yes
O1 C23 H231 110.5 no
C24 C23 H231 110.5 no
O1 C23 H232 110.5 no
C24 C23 H232 110.5 no
H231 C23 H232 109.5 no
C23 C24 C25 102.33(14) yes
C23 C24 H241 111.2 no
C25 C24 H241 111.2 no
C23 C24 H242 111.2 no
C25 C24 H242 111.2 no
H241 C24 H242 109.5 no
C24 C25 C26 102.63(14) yes
C24 C25 H251 111.1 no
C26 C25 H251 111.1 no
C24 C25 H252 111.2 no
C26 C25 H252 111.2 no
H251 C25 H252 109.5 no
C25 C26 O1 105.06(13) yes
C25 C26 H261 110.6 no
O1 C26 H261 110.6 no
C25 C26 H262 110.6 no
O1 C26 H262 110.6 no
H261 C26 H262 109.5 no

loop_
_geom_bond_atom_site_label_1
_geom_bond_atom_site_label_2
_geom_bond_distance
_geom_bond_publ_flag
Fe1 O1 2.0769(12) yes
Fe1 N1 2.1163(14) yes
Fe1 N2 2.1123(13) yes
Fe1 N3 2.1177(13) yes
Fe1 N4 2.1033(14) yes
F1 C10 1.349(2) yes
F2 C10 1.347(2) yes
F3 C10 1.342(2) yes
F4 C11 1.349(2) yes
F5 C11 1.335(2) yes
F6 C11 1.319(2) yes
F7 C21 1.340(2) yes
F8 C21 1.341(2) yes
F9 C21 1.338(2) yes
F10 C22 1.327(2) yes
F11 C22 1.343(2) yes
F12 C22 1.340(2) yes
O1 C23 1.459(2) yes
O1 C26 1.4592(19) yes
N1 C1 1.344(2) yes
N1 C5 1.358(2) yes
N2 C6 1.365(2) yes
N2 C9 1.361(2) yes
N3 C12 1.338(2) yes
N3 C16 1.355(2) yes
N4 C17 1.367(2) yes
N4 C20 1.360(2) yes
C1 C2 1.374(2) yes
C1 H11 0.950 no
C2 C3 1.381(3) yes
C2 H21 0.950 no
C3 C4 1.382(3) yes
C3 H31 0.950 no
C4 C5 1.388(2) yes
C4 H41 0.950 no
C5 C6 1.464(2) yes
C6 C7 1.407(2) yes
C7 C8 1.397(2) yes
C7 C10 1.476(2) yes
C8 C9 1.380(2) yes
C8 H81 0.950 no
C9 C11 1.481(2) yes
C12 C13 1.379(2) yes
C12 H121 0.950 no
C13 C14 1.378(3) yes
C13 H131 0.950 no
C14 C15 1.382(3) yes
C14 H141 0.950 no
C15 C16 1.390(2) yes
C15 H151 0.950 no
C16 C17 1.469(2) yes
C17 C18 1.398(2) yes
C18 C19 1.400(3) yes
C18 C21 1.482(2) yes
C19 C20 1.379(2) yes
C19 H191 0.950 no
C20 C22 1.480(2) yes
C23 C24 1.511(2) yes
C23 H231 0.950 no
C23 H232 0.950 no
C24 C25 1.527(3) yes
C24 H241 0.950 no
C24 H242 0.950 no
C25 C26 1.507(2) yes
C25 H251 0.950 no
C25 H252 0.950 no
C26 H261 0.950 no
C26 H262 0.950 no

loop_
_geom_torsion_atom_site_label_1
_geom_torsion_atom_site_label_2
_geom_torsion_atom_site_label_3
_geom_torsion_atom_site_label_4
_geom_torsion
_geom_torsion_publ_flag
N1 Fe1 O1 C23 -157.94(11) no
N1 Fe1 O1 C26 21.80(15) no
N2 Fe1 O1 C23 126.91(12) no
N2 Fe1 O1 C26 -53.35(13) no
N3 Fe1 O1 C23 21.92(14) no
N3 Fe1 O1 C26 -158.35(12) no
N4 Fe1 O1 C23 -53.43(12) no
N4 Fe1 O1 C26 126.31(13) no
O1 Fe1 N1 C1 103.05(14) no
O1 Fe1 N1 C5 -80.04(13) no
N2 Fe1 N1 C1 -174.85(14) no
N2 Fe1 N1 C5 2.07(11) no
N3 Fe1 N1 C1 -76.84(14) no
N3 Fe1 N1 C5 100.08(12) no
N4 Fe1 N1 C1 3.48(14) no
N4 Fe1 N1 C5 -179.60(11) no
O1 Fe1 N2 C6 121.44(11) no
O1 Fe1 N2 C9 -52.73(17) no
N1 Fe1 N2 C6 -5.37(11) no
N1 Fe1 N2 C9 -179.55(17) no
N3 Fe1 N2 C6 -109.65(11) no
N3 Fe1 N2 C9 76.17(17) no
O1 Fe1 N3 C12 103.08(14) no
O1 Fe1 N3 C16 -81.77(12) no
N1 Fe1 N3 C12 -77.04(14) no
N1 Fe1 N3 C16 98.11(12) no
N2 Fe1 N3 C12 2.82(14) no
N2 Fe1 N3 C16 177.97(11) no
N4 Fe1 N3 C12 -175.13(14) no
N4 Fe1 N3 C16 0.02(13) no
O1 Fe1 N4 C17 123.53(11) no
O1 Fe1 N4 C20 -46.35(17) no
N1 Fe1 N4 C17 -109.31(11) no
N1 Fe1 N4 C20 80.81(17) no
N3 Fe1 N4 C17 -4.96(11) no
N3 Fe1 N4 C20 -174.84(18) no
Fe1 O1 C23 C24 168.33(10) no
C26 O1 C23 C24 -11.44(17) no
Fe1 O1 C26 C25 167.01(11) no
C23 O1 C26 C25 -13.22(18) no
Fe1 N1 C1 C2 177.27(13) no
C5 N1 C1 C2 0.4(2) no
Fe1 N1 C5 C4 -177.35(12) no
Fe1 N1 C5 C6 1.34(17) no
C1 N1 C5 C4 -0.3(2) no
C1 N1 C5 C6 178.43(14) no
Fe1 N2 C6 C5 7.90(17) no
Fe1 N2 C6 C7 -175.30(10) no
C9 N2 C6 C5 -176.09(14) no
C9 N2 C6 C7 0.71(17) no
Fe1 N2 C9 C8 174.35(12) no
Fe1 N2 C9 C11 -2.5(3) no
C6 N2 C9 C8 -0.15(19) no
C6 N2 C9 C11 -176.97(15) no
Fe1 N3 C12 C13 174.35(13) no
C16 N3 C12 C13 -0.7(3) no
Fe1 N3 C16 C15 -174.43(12) no
Fe1 N3 C16 C17 4.58(17) no
C12 N3 C16 C15 1.0(2) no
C12 N3 C16 C17 -180.00(15) no
Fe1 N4 C17 C16 9.05(17) no
Fe1 N4 C17 C18 -172.04(11) no
C20 N4 C17 C16 -177.87(14) no
C20 N4 C17 C18 1.04(18) no
Fe1 N4 C20 C19 169.38(13) no
Fe1 N4 C20 C22 -11.1(3) no
C17 N4 C20 C19 -1.04(19) no
C17 N4 C20 C22 178.50(15) no
N1 C1 C2 C3 -0.5(3) no
C1 C2 C3 C4 0.4(3) no
C2 C3 C4 C5 -0.3(3) no
C3 C4 C5 N1 0.2(3) no
C3 C4 C5 C6 -178.35(16) no
N1 C5 C6 N2 -6.2(2) no
N1 C5 C6 C7 178.02(17) no
C4 C5 C6 N2 172.49(15) no
C4 C5 C6 C7 -3.4(3) no
N2 C6 C7 C8 -1.01(18) no
N2 C6 C7 C10 177.13(16) no
C5 C6 C7 C8 175.05(17) no
C5 C6 C7 C10 -6.8(3) no
C6 C7 C8 C9 0.88(19) no
C10 C7 C8 C9 -177.41(15) no
C6 C7 C10 F1 -54.3(2) no
C6 C7 C10 F2 66.0(2) no
C6 C7 C10 F3 -173.72(16) no
C8 C7 C10 F1 123.57(17) no
C8 C7 C10 F2 -116.18(18) no
C8 C7 C10 F3 4.1(2) no
C7 C8 C9 N2 -0.5(2) no
C7 C8 C9 C11 176.14(17) no
N2 C9 C11 F4 82.0(2) no
N2 C9 C11 F5 -36.0(2) no
N2 C9 C11 F6 -159.44(16) no
C8 C9 C11 F4 -94.3(2) no
C8 C9 C11 F5 147.68(18) no
C8 C9 C11 F6 24.3(3) no
N3 C12 C13 C14 0.0(3) no
C12 C13 C14 C15 0.2(3) no
C13 C14 C15 C16 0.1(3) no
C14 C15 C16 N3 -0.7(2) no
C14 C15 C16 C17 -179.63(16) no
N3 C16 C17 N4 -9.1(2) no
N3 C16 C17 C18 172.35(17) no
C15 C16 C17 N4 169.89(15) no
C15 C16 C17 C18 -8.7(3) no
N4 C17 C18 C19 -0.67(19) no
N4 C17 C18 C21 -179.46(17) no
C16 C17 C18 C19 177.98(17) no
C16 C17 C18 C21 -0.8(3) no
C17 C18 C19 C20 0.03(19) no
C21 C18 C19 C20 178.91(16) no
C17 C18 C21 F7 -56.9(3) no
C17 C18 C21 F8 63.6(2) no
C17 C18 C21 F9 -176.91(17) no
C19 C18 C21 F7 124.46(19) no
C19 C18 C21 F8 -115.1(2) no
C19 C18 C21 F9 4.5(3) no
C18 C19 C20 N4 0.6(2) no
C18 C19 C20 C22 -178.88(17) no
N4 C20 C22 F10 -157.37(16) no
N4 C20 C22 F11 83.2(2) no
N4 C20 C22 F12 -35.5(2) no
C19 C20 C22 F10 22.1(3) no
C19 C20 C22 F11 -97.4(2) no
C19 C20 C22 F12 143.99(19) no
O1 C23 C24 C25 30.93(17) no
C23 C24 C25 C26 -38.54(17) no
C24 C25 C26 O1 32.10(17) no
